data_7005340
loop_
_publ_author_name
'Afrati, Tereza'
'Zaleski, Curtis M.'
'Dendrinou-Samara, Catherine'
'Mezei, Gellert'
'Kampf, Jeff W.'
'Pecoraro, Vincent L.'
'Kessissoglou, Dimitris P.'

_publ_section_title
;
 Di-2-pyridyl ketone oxime in copper chemistry: di-, tri-, penta- and
 hexanuclear complexes.
;
_journal_issue 25
_journal_name_full 'Dalton transactions (Cambridge, England : 2003)'
_journal_page_first 2658
_journal_page_last 2668
_journal_paper_doi 10.1039/b700902j
_journal_year 2007
_chemical_formula_moiety
; C66 H50 Cl2 Cu6 N18 O8, 2(C24 H20 B),
4(C3 H7 N O), 2(C H4 0)
;
_chemical_formula_sum 'C128 H126 B2 Cl2 Cu6 N22 O14'
_chemical_formula_weight 2670.27
_chemical_name_systematic
;
?
;
_space_group_IT_number 15
_symmetry_cell_setting monoclinic
_symmetry_space_group_name_Hall '-C 2yc'
_symmetry_space_group_name_H-M 'C 1 2/c 1'
_atom_sites_solution_hydrogens geom
_atom_sites_solution_primary direct
_atom_sites_solution_secondary difmap
_audit_creation_method SHELXL-97
_cell_angle_alpha 90.00
_cell_angle_beta 105.941(2)
_cell_angle_gamma 90.00
_cell_formula_units_Z 4
_cell_length_a 39.904(5)
_cell_length_b 16.2272(19)
_cell_length_c 20.398(2)
_cell_measurement_reflns_used 8872
_cell_measurement_temperature 123(2)
_cell_measurement_theta_max 27.04
_cell_measurement_theta_min 2.81
_cell_volume 12700(3)
_computing_cell_refinement 'Bruker SAINT'
_computing_data_collection 'Bruker SMART-1K'
_computing_data_reduction 'Bruker SAINT'
_computing_molecular_graphics 'Bruker SHELXTL'
_computing_publication_material 'Bruker SHELXTL'
_computing_structure_refinement 'Bruker SHELXTL'
_computing_structure_solution 'Bruker SHELXTL'
_diffrn_ambient_temperature 123(2)
_diffrn_measured_fraction_theta_full 0.991
_diffrn_measured_fraction_theta_max 0.991
_diffrn_measurement_device_type 'CCD area detector'
_diffrn_measurement_method 'phi and omega scans'
_diffrn_radiation_monochromator graphite
_diffrn_radiation_source 'fine-focus sealed tube'
_diffrn_radiation_type MoK\a
_diffrn_radiation_wavelength 0.71073
_diffrn_reflns_av_R_equivalents 0.0473
_diffrn_reflns_av_sigmaI/netI 0.0385
_diffrn_reflns_limit_h_max 49
_diffrn_reflns_limit_h_min -51
_diffrn_reflns_limit_k_max 21
_diffrn_reflns_limit_k_min -21
_diffrn_reflns_limit_l_max 26
_diffrn_reflns_limit_l_min -26
_diffrn_reflns_number 69494
_diffrn_reflns_theta_full 27.42
_diffrn_reflns_theta_max 27.42
_diffrn_reflns_theta_min 2.81
_exptl_absorpt_coefficient_mu 1.099
_exptl_absorpt_correction_T_max 0.9270
_exptl_absorpt_correction_T_min 0.7484
_exptl_absorpt_correction_type multi-scan
_exptl_absorpt_process_details
;
Blessing, R. Acta Cryst. (1995) A51 33-38.
Sheldrick, G. SADABS (Version 2.10) Bruker/Siemens area
detector absorption and other corrections, University of
Gottingen, Germany 2003.
;
_exptl_crystal_colour green
_exptl_crystal_density_diffrn 1.397
_exptl_crystal_density_method 'not measured'
_exptl_crystal_description plate
_exptl_crystal_F_000 5512
_exptl_crystal_size_max 0.28
_exptl_crystal_size_mid 0.26
_exptl_crystal_size_min 0.07
_refine_diff_density_max 0.975
_refine_diff_density_min -0.772
_refine_diff_density_rms 0.093
_refine_ls_extinction_method none
_refine_ls_goodness_of_fit_ref 1.082
_refine_ls_hydrogen_treatment mixed
_refine_ls_matrix_type full
_refine_ls_number_parameters 776
_refine_ls_number_reflns 14346
_refine_ls_number_restraints 0
_refine_ls_restrained_S_all 1.082
_refine_ls_R_factor_all 0.0742
_refine_ls_R_factor_gt 0.0494
_refine_ls_shift/su_max 0.002
_refine_ls_shift/su_mean 0.000
_refine_ls_structure_factor_coef Fsqd
_refine_ls_weighting_details 'calc w=1/[\s^2^(Fo^2^)+(0.0955P)^2^+8.8884P] where P=(Fo^2^+2Fc^2^)/3'
_refine_ls_weighting_scheme calc
_refine_ls_wR_factor_gt 0.1447
_refine_ls_wR_factor_ref 0.1566
_reflns_number_gt 10526
_reflns_number_total 14346
_reflns_threshold_expression >2sigma(I)
_cod_data_source_file b700902j.txt
_cod_data_source_block temp
_cod_depositor_comments
;
The following automatic conversions were performed:
'_symmetry_cell_setting' value 'Monoclinic' changed to 'monoclinic'
according to '/home/saulius/struct/CIF-dictionaries/cif_core.dic'
dictionary named 'cif_core.dic' version 2.4.1 from 2010-06-29.

Automatic conversion script
Id: cif_fix_enum 1527 2010-12-29 10:47:43Z saulius 
;
_cod_original_sg_symbol_H-M C2/c
_cod_database_code 7005340

loop_
_symmetry_equiv_pos_as_xyz
'x, y, z'
'-x, y, -z+1/2'
'x+1/2, y+1/2, z'
'-x+1/2, y+1/2, -z+1/2'
'-x, -y, -z'
'x, -y, z-1/2'
'-x+1/2, -y+1/2, -z'
'x+1/2, -y+1/2, z-1/2'

loop_
_atom_site_label
_atom_site_type_symbol
_atom_site_fract_x
_atom_site_fract_y
_atom_site_fract_z
_atom_site_U_iso_or_equiv
_atom_site_adp_type
_atom_site_occupancy
_atom_site_symmetry_multiplicity
_atom_site_calc_flag
_atom_site_refinement_flags
_atom_site_disorder_assembly
_atom_site_disorder_group
Cl1 Cl 0.50596(2) 0.19023(5) -0.06135(4) 0.03271(17) Uani 1 1 d . . .
Cu1 Cu 0.527244(9) 0.16454(2) 0.073022(19) 0.02981(11) Uani 1 1 d . . .
Cu2 Cu 0.534278(10) 0.35747(2) 0.040574(19) 0.02966(11) Uani 1 1 d . . .
Cu3 Cu 0.462871(10) 0.25575(2) -0.010184(19) 0.02894(11) Uani 1 1 d . . .
O1 O 0.57777(6) 0.29549(13) 0.07791(12) 0.0362(5) Uani 1 1 d . . .
O2 O 0.46290(5) 0.36272(13) -0.05180(11) 0.0293(5) Uani 1 1 d . . .
O3 O 0.48399(5) 0.10828(14) 0.07086(11) 0.0335(5) Uani 1 1 d . . .
O4 O 0.50629(6) 0.27536(14) 0.06989(10) 0.0303(5) Uani 1 1 d D . .
H4 H 0.5012(13) 0.277(3) 0.1129(13) 0.077(15) Uiso 1 1 d D . .
O5 O 0.41396(13) 0.2829(4) 0.1611(4) 0.143(2) Uani 1 1 d . . .
O6 O 0.20705(12) 0.3902(3) -0.0216(3) 0.1040(15) Uani 1 1 d . . .
N1 N 0.55732(7) 0.06610(17) 0.10164(13) 0.0314(6) Uani 1 1 d . . .
N2 N 0.57375(7) 0.21615(17) 0.08903(13) 0.0314(6) Uani 1 1 d . . .
N3 N 0.64346(10) 0.2427(2) 0.06013(19) 0.0467(10) Uani 0.55(4) 1 d P A 1
C9A C 0.64346(10) 0.2427(2) 0.06013(19) 0.0467(10) Uani 0.45(4) 1 d P A 2
H9AA H 0.6252 0.2534 0.0200 0.056 Uiso 0.45(4) 1 calc PR A 2
N4 N 0.55911(7) 0.43677(17) -0.00244(14) 0.0333(6) Uani 1 1 d . . .
N5 N 0.49484(6) 0.39489(15) -0.03633(13) 0.0275(5) Uani 1 1 d . . .
N7 N 0.41134(6) 0.25019(14) -0.03663(12) 0.0254(5) Uani 1 1 d . . .
N8 N 0.45678(7) 0.15279(16) 0.03621(13) 0.0305(6) Uani 1 1 d . . .
N9 N 0.43068(9) -0.0196(2) 0.05731(17) 0.0357(8) Uani 0.10(3) 1 d P B 1
C30A C 0.43068(9) -0.0196(2) 0.05731(17) 0.0357(8) Uani 0.90(3) 1 d P B 2
H30B H 0.4470 -0.0235 0.0312 0.043 Uiso 0.90(3) 1 calc PR B 2
N10 N 0.36109(14) 0.2438(3) 0.1631(3) 0.0935(15) Uani 1 1 d . . .
N11 N 0.21487(13) 0.4762(3) 0.0672(2) 0.0780(13) Uani 1 1 d . . .
C1 C 0.54654(9) -0.0111(2) 0.10817(17) 0.0364(7) Uani 1 1 d . . .
H1A H 0.5223 -0.0229 0.0936 0.044 Uiso 1 1 calc R . .
C2 C 0.56952(9) -0.0744(2) 0.13547(18) 0.0408(8) Uani 1 1 d . . .
H2A H 0.5612 -0.1286 0.1395 0.049 Uiso 1 1 calc R . .
C3 C 0.60477(10) -0.0568(2) 0.15670(19) 0.0447(9) Uani 1 1 d . . .
H3B H 0.6211 -0.0986 0.1766 0.054 Uiso 1 1 calc R . .
C4 C 0.61625(9) 0.0226(2) 0.14875(18) 0.0413(8) Uani 1 1 d . . .
H4A H 0.6404 0.0352 0.1625 0.050 Uiso 1 1 calc R . .
C5 C 0.59210(8) 0.0832(2) 0.12064(16) 0.0324(7) Uani 1 1 d . . .
C6 C 0.60067(8) 0.1681(2) 0.10797(16) 0.0319(7) Uani 1 1 d . A .
C7 C 0.63702(9) 0.1983(2) 0.11335(18) 0.0365(7) Uani 1 1 d . . .
C8 C 0.66147(8) 0.1794(2) 0.16941(19) 0.0442(9) Uani 1 1 d . A .
H8A H 0.6566 0.1474 0.2047 0.053 Uiso 1 1 calc R C 1
C9 C 0.69396(11) 0.2079(3) 0.1740(3) 0.0788(16) Uani 0.55(4) 1 d P A 1
H9B H 0.7120 0.1951 0.2139 0.095 Uiso 0.55(4) 1 calc PR A 1
N3A N 0.69396(11) 0.2079(3) 0.1740(3) 0.0788(16) Uani 0.45(4) 1 d P A 2
C10 C 0.70233(11) 0.2542(3) 0.1246(3) 0.0583(11) Uani 1 1 d . . .
H10A H 0.7254 0.2740 0.1309 0.070 Uiso 1 1 calc R A 1
C11 C 0.67693(11) 0.2713(2) 0.0663(2) 0.0507(10) Uani 1 1 d . A .
H11A H 0.6820 0.3022 0.0307 0.061 Uiso 1 1 calc R D 1
C12 C 0.59313(9) 0.4541(2) 0.01731(19) 0.0430(9) Uani 1 1 d . . .
H12A H 0.6080 0.4223 0.0526 0.052 Uiso 1 1 calc R . .
C13 C 0.60749(10) 0.5180(3) -0.0125(2) 0.0519(11) Uani 1 1 d . . .
H13A H 0.6318 0.5292 0.0024 0.062 Uiso 1 1 calc R . .
C14 C 0.58598(10) 0.5643(3) -0.0634(2) 0.0483(10) Uani 1 1 d . . .
H14A H 0.5952 0.6086 -0.0834 0.058 Uiso 1 1 calc R . .
C15 C 0.55069(10) 0.5457(2) -0.08527(18) 0.0412(8) Uani 1 1 d . . .
H15A H 0.5356 0.5764 -0.1211 0.049 Uiso 1 1 calc R . .
C16 C 0.53778(9) 0.4814(2) -0.05391(16) 0.0334(7) Uani 1 1 d . . .
C17 C 0.50138(8) 0.45433(18) -0.07340(15) 0.0280(6) Uani 1 1 d . . .
C23 C 0.38923(8) 0.30561(18) -0.07546(15) 0.0286(6) Uani 1 1 d . . .
H23A H 0.3985 0.3483 -0.0972 0.034 Uiso 1 1 calc R . .
C24 C 0.35378(8) 0.3021(2) -0.08445(16) 0.0335(7) Uani 1 1 d . . .
H24A H 0.3387 0.3421 -0.1114 0.040 Uiso 1 1 calc R . .
C25 C 0.34059(9) 0.2390(2) -0.05328(18) 0.0371(7) Uani 1 1 d . . .
H25A H 0.3162 0.2352 -0.0587 0.045 Uiso 1 1 calc R . .
C26 C 0.36296(8) 0.1812(2) -0.01415(16) 0.0326(7) Uani 1 1 d . . .
H26A H 0.3541 0.1372 0.0069 0.039 Uiso 1 1 calc R . .
C27 C 0.39857(8) 0.18864(18) -0.00612(15) 0.0272(6) Uani 1 1 d . . .
C28 C 0.42514(8) 0.13089(18) 0.03396(16) 0.0280(6) Uani 1 1 d . B .
C29 C 0.41642(8) 0.05562(18) 0.06652(15) 0.0283(6) Uani 1 1 d . . .
C30 C 0.39399(7) 0.06474(17) 0.10455(14) 0.0331(7) Uani 0.10(3) 1 d P B 1
H30A H 0.3846 0.1171 0.1107 0.040 Uiso 0.10(3) 1 calc PR B 1
N9A N 0.39399(7) 0.06474(17) 0.10455(14) 0.0331(7) Uani 0.90(3) 1 d P B 2
C31 C 0.38542(9) -0.0032(2) 0.1334(2) 0.0456(9) Uani 1 1 d . . .
H31A H 0.3698 0.0023 0.1608 0.055 Uiso 1 1 calc R B 1
C32 C 0.39793(9) -0.0804(2) 0.1257(2) 0.0479(10) Uani 1 1 d . B .
H32A H 0.3909 -0.1269 0.1469 0.057 Uiso 1 1 calc R . .
C33 C 0.42092(10) -0.0889(2) 0.0866(2) 0.0454(9) Uani 1 1 d . . .
H33A H 0.4299 -0.1416 0.0799 0.054 Uiso 1 1 calc R B 1
C34 C 0.12355(8) 0.19485(18) 0.31803(15) 0.0278(6) Uani 1 1 d . . .
C35 C 0.10981(8) 0.18417(17) 0.37401(15) 0.0276(6) Uani 1 1 d . . .
H35A H 0.1246 0.1635 0.4154 0.033 Uiso 1 1 calc R . .
C36 C 0.07542(8) 0.20268(18) 0.37122(16) 0.0293(6) Uani 1 1 d . . .
H36A H 0.0673 0.1945 0.4104 0.035 Uiso 1 1 calc R . .
C37 C 0.05286(8) 0.23295(17) 0.31183(16) 0.0294(6) Uani 1 1 d . . .
H37A H 0.0294 0.2460 0.3098 0.035 Uiso 1 1 calc R . .
C38 C 0.06552(8) 0.24377(17) 0.25525(16) 0.0300(6) Uani 1 1 d . . .
H38A H 0.0505 0.2638 0.2138 0.036 Uiso 1 1 calc R . .
C39 C 0.09985(8) 0.22548(18) 0.25903(15) 0.0289(6) Uani 1 1 d . . .
H39A H 0.1078 0.2341 0.2197 0.035 Uiso 1 1 calc R . .
C40 C 0.18710(8) 0.13755(19) 0.39207(16) 0.0309(7) Uani 1 1 d . . .
C41 C 0.17686(9) 0.0619(2) 0.41320(18) 0.0358(7) Uani 1 1 d . . .
H41A H 0.1560 0.0373 0.3864 0.043 Uiso 1 1 calc R . .
C42 C 0.19578(9) 0.0207(2) 0.47163(19) 0.0399(8) Uani 1 1 d . . .
H42A H 0.1877 -0.0304 0.4841 0.048 Uiso 1 1 calc R . .
C43 C 0.22664(9) 0.0550(2) 0.51162(18) 0.0398(8) Uani 1 1 d . . .
H43A H 0.2397 0.0278 0.5517 0.048 Uiso 1 1 calc R . .
C44 C 0.23788(9) 0.1288(2) 0.49208(17) 0.0367(7) Uani 1 1 d . . .
H44A H 0.2589 0.1527 0.5189 0.044 Uiso 1 1 calc R . .
C45 C 0.21851(8) 0.1689(2) 0.43299(16) 0.0333(7) Uani 1 1 d . . .
H45A H 0.2271 0.2194 0.4203 0.040 Uiso 1 1 calc R . .
C46 C 0.16813(9) 0.1130(2) 0.26177(16) 0.0334(7) Uani 1 1 d . . .
C47 C 0.14126(10) 0.0601(2) 0.22820(17) 0.0379(7) Uani 1 1 d . . .
H47A H 0.1189 0.0672 0.2353 0.045 Uiso 1 1 calc R . .
C48 C 0.14576(12) -0.0024(2) 0.1850(2) 0.0518(10) Uani 1 1 d . . .
H48A H 0.1268 -0.0377 0.1643 0.062 Uiso 1 1 calc R . .
C49 C 0.17740(12) -0.0137(3) 0.1717(2) 0.0574(11) Uani 1 1 d . . .
H49A H 0.1802 -0.0553 0.1409 0.069 Uiso 1 1 calc R . .
C50 C 0.20481(11) 0.0359(3) 0.20358(19) 0.0501(10) Uani 1 1 d . . .
H50A H 0.2269 0.0281 0.1955 0.060 Uiso 1 1 calc R . .
C51 C 0.20023(10) 0.0978(3) 0.24791(18) 0.0441(9) Uani 1 1 d . . .
H51A H 0.2197 0.1312 0.2697 0.053 Uiso 1 1 calc R . .
C52 C 0.17943(8) 0.27146(19) 0.30740(16) 0.0298(6) Uani 1 1 d . . .
C53 C 0.18214(8) 0.3346(2) 0.35529(17) 0.0334(7) Uani 1 1 d . . .
H53A H 0.1767 0.3224 0.3968 0.040 Uiso 1 1 calc R . .
C54 C 0.19239(9) 0.4144(2) 0.34506(19) 0.0392(8) Uani 1 1 d . . .
H54A H 0.1944 0.4550 0.3795 0.047 Uiso 1 1 calc R . .
C55 C 0.19970(10) 0.4346(2) 0.2841(2) 0.0455(9) Uani 1 1 d . . .
H55A H 0.2065 0.4890 0.2763 0.055 Uiso 1 1 calc R . .
C56 C 0.19695(11) 0.3745(3) 0.2354(2) 0.0502(10) Uani 1 1 d . . .
H56A H 0.2018 0.3875 0.1935 0.060 Uiso 1 1 calc R . .
C57 C 0.18703(9) 0.2943(2) 0.24712(18) 0.0400(8) Uani 1 1 d . . .
H57A H 0.1854 0.2539 0.2127 0.048 Uiso 1 1 calc R . .
C58 C 0.3392(2) 0.1742(5) 0.1744(5) 0.137(3) Uani 1 1 d . . .
H58A H 0.3250 0.1537 0.1304 0.206 Uiso 1 1 calc R . .
H58B H 0.3240 0.1930 0.2018 0.206 Uiso 1 1 calc R . .
H58C H 0.3543 0.1297 0.1986 0.206 Uiso 1 1 calc R . .
C59 C 0.3422(2) 0.3141(5) 0.1275(5) 0.138(3) Uani 1 1 d . . .
H59A H 0.3323 0.3456 0.1587 0.207 Uiso 1 1 calc R . .
H59B H 0.3234 0.2950 0.0887 0.207 Uiso 1 1 calc R . .
H59C H 0.3582 0.3493 0.1111 0.207 Uiso 1 1 calc R . .
C60 C 0.39650(18) 0.2368(3) 0.1720(3) 0.0812(17) Uani 1 1 d . . .
H60A H 0.4068 0.1858 0.1896 0.097 Uiso 1 1 calc R . .
C61 C 0.2378(2) 0.5026(5) 0.1323(3) 0.123(3) Uani 1 1 d . . .
H61A H 0.2576 0.4645 0.1463 0.184 Uiso 1 1 calc R . .
H61B H 0.2249 0.5029 0.1668 0.184 Uiso 1 1 calc R . .
H61C H 0.2465 0.5582 0.1277 0.184 Uiso 1 1 calc R . .
C62 C 0.18447(14) 0.5265(3) 0.0357(3) 0.0691(13) Uani 1 1 d . . .
H62A H 0.1707 0.4995 -0.0060 0.104 Uiso 1 1 calc R . .
H62B H 0.1921 0.5808 0.0244 0.104 Uiso 1 1 calc R . .
H62C H 0.1702 0.5330 0.0675 0.104 Uiso 1 1 calc R . .
C63 C 0.22415(17) 0.4120(4) 0.0347(4) 0.0870(18) Uani 1 1 d . . .
H63A H 0.2448 0.3825 0.0564 0.104 Uiso 1 1 calc R . .
B1 B 0.16468(9) 0.1798(2) 0.31989(18) 0.0291(7) Uani 1 1 d . . .
C18 C 0.47617(8) 0.48656(18) -0.13577(15) 0.0283(6) Uani 1 1 d . . .
C19 C 0.46874(10) 0.4402(2) -0.19483(16) 0.0390(8) Uani 1 1 d . . .
H19A H 0.4788 0.3871 -0.1949 0.047 Uiso 1 1 calc R . .
C20 C 0.44644(11) 0.4719(2) -0.25383(17) 0.0442(9) Uani 1 1 d . . .
H20A H 0.4409 0.4410 -0.2950 0.053 Uiso 1 1 calc R . .
C21 C 0.43255(10) 0.5486(2) -0.25158(17) 0.0392(8) Uani 1 1 d . . .
H21A H 0.4174 0.5722 -0.2914 0.047 Uiso 1 1 calc R . .
C22 C 0.44074(9) 0.5910(2) -0.19082(17) 0.0383(8) Uani 1 1 d . . .
H22A H 0.4307 0.6440 -0.1898 0.046 Uiso 1 1 calc R . .
N6 N 0.46217(7) 0.56126(17) -0.13288(13) 0.0323(6) Uani 1 1 d . . .

loop_
_atom_site_aniso_label
_atom_site_aniso_U_11
_atom_site_aniso_U_22
_atom_site_aniso_U_33
_atom_site_aniso_U_23
_atom_site_aniso_U_13
_atom_site_aniso_U_12
Cl1 0.0379(4) 0.0318(4) 0.0325(4) 0.0020(3) 0.0166(3) 0.0042(3)
Cu1 0.0262(2) 0.0327(2) 0.0302(2) 0.00124(15) 0.00725(16) 0.00444(15)
Cu2 0.0276(2) 0.0315(2) 0.0282(2) -0.00456(15) 0.00479(15) 0.00196(15)
Cu3 0.0263(2) 0.0293(2) 0.0311(2) 0.00980(15) 0.00779(16) 0.00080(14)
O1 0.0309(12) 0.0301(12) 0.0458(14) -0.0020(10) 0.0075(10) 0.0034(9)
O2 0.0281(11) 0.0285(11) 0.0301(11) 0.0042(9) 0.0062(9) -0.0016(8)
O3 0.0257(11) 0.0374(12) 0.0373(12) 0.0162(10) 0.0085(9) 0.0067(9)
O4 0.0295(11) 0.0372(12) 0.0245(11) -0.0010(9) 0.0079(9) 0.0059(9)
O5 0.076(3) 0.150(5) 0.202(6) -0.050(5) 0.039(4) -0.032(3)
O6 0.112(3) 0.107(3) 0.119(4) -0.045(3) 0.075(3) -0.050(3)
N1 0.0285(13) 0.0400(15) 0.0256(13) 0.0088(11) 0.0071(11) 0.0044(11)
N2 0.0288(13) 0.0356(14) 0.0295(13) -0.0029(11) 0.0075(11) 0.0034(11)
N3 0.048(2) 0.0426(19) 0.055(2) -0.0005(15) 0.0220(17) -0.0004(15)
C9A 0.048(2) 0.0426(19) 0.055(2) -0.0005(15) 0.0220(17) -0.0004(15)
N4 0.0293(14) 0.0350(14) 0.0341(14) -0.0143(11) 0.0062(11) -0.0021(11)
N5 0.0274(13) 0.0282(13) 0.0274(13) -0.0062(10) 0.0085(10) -0.0021(10)
N7 0.0282(13) 0.0242(12) 0.0240(12) 0.0020(9) 0.0073(10) 0.0005(9)
N8 0.0264(13) 0.0358(14) 0.0297(14) 0.0089(11) 0.0084(11) 0.0045(11)
N9 0.0399(19) 0.0340(17) 0.0354(18) 0.0066(13) 0.0140(14) 0.0021(14)
C30A 0.0399(19) 0.0340(17) 0.0354(18) 0.0066(13) 0.0140(14) 0.0021(14)
N10 0.086(4) 0.087(4) 0.105(4) 0.011(3) 0.023(3) 0.002(3)
N11 0.097(3) 0.075(3) 0.070(3) -0.008(2) 0.038(3) -0.042(3)
C1 0.0350(18) 0.0390(18) 0.0355(18) 0.0080(14) 0.0103(14) 0.0039(14)
C2 0.042(2) 0.0412(19) 0.0406(19) 0.0118(15) 0.0129(16) 0.0070(15)
C3 0.046(2) 0.044(2) 0.044(2) 0.0131(16) 0.0108(17) 0.0126(16)
C4 0.0331(18) 0.053(2) 0.0378(19) 0.0084(16) 0.0089(15) 0.0091(15)
C5 0.0304(16) 0.0411(18) 0.0270(16) 0.0036(13) 0.0099(13) 0.0050(13)
C6 0.0262(15) 0.0429(18) 0.0260(15) 0.0039(13) 0.0064(12) 0.0031(13)
C7 0.0305(17) 0.0400(18) 0.0402(19) 0.0019(15) 0.0116(14) 0.0046(14)
C8 0.0220(16) 0.063(2) 0.042(2) 0.0189(17) -0.0001(14) 0.0026(15)
C9 0.042(2) 0.092(4) 0.089(4) 0.008(3) -0.005(2) 0.008(2)
N3A 0.042(2) 0.092(4) 0.089(4) 0.008(3) -0.005(2) 0.008(2)
C10 0.039(2) 0.056(3) 0.085(3) 0.000(2) 0.025(2) -0.0026(18)
C11 0.047(2) 0.044(2) 0.070(3) -0.0006(19) 0.031(2) -0.0003(17)
C12 0.0312(18) 0.050(2) 0.048(2) -0.0249(17) 0.0102(16) -0.0055(15)
C13 0.037(2) 0.066(3) 0.056(2) -0.033(2) 0.0182(18) -0.0165(18)
C14 0.048(2) 0.061(2) 0.041(2) -0.0169(18) 0.0208(18) -0.0242(19)
C15 0.046(2) 0.049(2) 0.0320(17) -0.0147(15) 0.0169(15) -0.0211(16)
C16 0.0367(18) 0.0357(17) 0.0294(16) -0.0143(13) 0.0119(14) -0.0076(14)
C17 0.0325(16) 0.0274(15) 0.0248(14) -0.0061(12) 0.0090(12) -0.0031(12)
C23 0.0336(16) 0.0248(14) 0.0247(15) 0.0029(11) 0.0039(12) 0.0018(12)
C24 0.0330(17) 0.0316(16) 0.0307(16) 0.0036(13) -0.0001(13) 0.0017(13)
C25 0.0272(16) 0.0399(18) 0.0408(19) 0.0063(14) 0.0036(14) -0.0010(13)
C26 0.0311(16) 0.0347(17) 0.0320(16) 0.0073(13) 0.0085(13) -0.0012(13)
C27 0.0304(16) 0.0269(14) 0.0250(15) 0.0006(11) 0.0089(12) -0.0001(12)
C28 0.0290(16) 0.0279(15) 0.0291(15) 0.0040(12) 0.0111(13) 0.0026(12)
C29 0.0285(15) 0.0313(15) 0.0268(15) 0.0046(12) 0.0108(12) 0.0008(12)
C30 0.0318(15) 0.0364(15) 0.0341(15) 0.0111(12) 0.0145(12) 0.0031(11)
N9A 0.0318(15) 0.0364(15) 0.0341(15) 0.0111(12) 0.0145(12) 0.0031(11)
C31 0.0310(18) 0.059(2) 0.051(2) 0.0262(18) 0.0192(16) 0.0044(16)
C32 0.0347(19) 0.046(2) 0.062(2) 0.0292(18) 0.0110(17) -0.0001(15)
C33 0.043(2) 0.0301(17) 0.059(2) 0.0109(16) 0.0075(18) 0.0011(15)
C34 0.0317(16) 0.0227(14) 0.0299(15) -0.0067(12) 0.0100(13) -0.0034(12)
C35 0.0328(16) 0.0231(14) 0.0257(15) -0.0022(11) 0.0059(12) 0.0006(12)
C36 0.0357(17) 0.0241(14) 0.0303(16) -0.0029(12) 0.0126(13) -0.0033(12)
C37 0.0285(16) 0.0214(14) 0.0380(17) -0.0021(12) 0.0086(13) 0.0004(11)
C38 0.0353(17) 0.0219(14) 0.0303(16) -0.0014(12) 0.0047(13) -0.0005(12)
C39 0.0360(17) 0.0246(14) 0.0271(15) -0.0032(12) 0.0103(13) -0.0016(12)
C40 0.0316(16) 0.0317(16) 0.0317(16) -0.0065(12) 0.0126(13) 0.0048(12)
C41 0.0285(16) 0.0330(17) 0.0430(19) -0.0016(14) 0.0051(14) 0.0018(13)
C42 0.0364(19) 0.0377(18) 0.046(2) 0.0051(15) 0.0117(16) 0.0062(15)
C43 0.0357(18) 0.045(2) 0.0370(18) -0.0001(15) 0.0063(15) 0.0154(15)
C44 0.0321(17) 0.0381(18) 0.0356(17) -0.0089(14) 0.0021(14) 0.0048(14)
C45 0.0335(17) 0.0347(17) 0.0321(17) -0.0055(13) 0.0098(14) 0.0028(13)
C46 0.0382(18) 0.0342(16) 0.0283(16) -0.0002(13) 0.0099(14) 0.0068(13)
C47 0.0435(19) 0.0327(17) 0.0394(18) -0.0094(14) 0.0146(15) -0.0008(14)
C48 0.062(3) 0.040(2) 0.056(2) -0.0175(18) 0.019(2) -0.0008(18)
C49 0.076(3) 0.049(2) 0.045(2) -0.0142(18) 0.013(2) 0.018(2)
C50 0.049(2) 0.060(2) 0.044(2) -0.0048(18) 0.0160(18) 0.0225(19)
C51 0.0377(19) 0.058(2) 0.0355(19) -0.0074(16) 0.0078(15) 0.0092(16)
C52 0.0258(15) 0.0333(16) 0.0301(16) -0.0011(12) 0.0076(13) 0.0007(12)
C53 0.0311(17) 0.0357(17) 0.0343(17) -0.0016(13) 0.0106(14) 0.0021(13)
C54 0.0322(17) 0.0348(17) 0.048(2) -0.0031(15) 0.0071(15) 0.0026(14)
C55 0.039(2) 0.043(2) 0.053(2) 0.0029(17) 0.0105(17) -0.0075(15)
C56 0.057(2) 0.053(2) 0.045(2) 0.0028(18) 0.0211(19) -0.0148(19)
C57 0.045(2) 0.0403(19) 0.0365(18) -0.0050(15) 0.0145(16) -0.0081(15)
C58 0.177(8) 0.114(6) 0.157(8) -0.003(5) 0.107(7) -0.030(6)
C59 0.116(6) 0.092(5) 0.212(10) 0.033(6) 0.055(6) 0.035(5)
C60 0.090(4) 0.042(3) 0.093(4) -0.014(2) -0.006(3) -0.023(3)
C61 0.153(6) 0.141(6) 0.066(4) 0.003(4) 0.018(4) -0.100(5)
C62 0.078(3) 0.059(3) 0.081(3) -0.014(3) 0.040(3) -0.015(3)
C63 0.090(4) 0.083(4) 0.103(5) -0.016(4) 0.053(4) -0.041(3)
B1 0.0297(18) 0.0299(17) 0.0283(17) -0.0034(13) 0.0088(14) -0.0005(13)
C18 0.0342(16) 0.0276(15) 0.0241(15) -0.0026(11) 0.0100(12) -0.0110(12)
C19 0.064(2) 0.0264(15) 0.0261(16) -0.0034(12) 0.0115(16) -0.0089(15)
C20 0.069(3) 0.0362(18) 0.0226(16) -0.0045(13) 0.0040(16) -0.0143(17)
C21 0.047(2) 0.0420(19) 0.0254(16) 0.0019(14) 0.0037(14) -0.0077(15)
C22 0.0383(18) 0.0412(18) 0.0327(18) -0.0063(14) 0.0053(14) 0.0013(15)
N6 0.0314(14) 0.0380(15) 0.0256(13) -0.0067(11) 0.0045(11) 0.0009(11)

loop_
_atom_type_symbol
_atom_type_description
_atom_type_scat_dispersion_real
_atom_type_scat_dispersion_imag
_atom_type_scat_source
C C 0.0033 0.0016 'International Tables Vol C Tables 4.2.6.8 and 6.1.1.4'
H H 0.0000 0.0000 'International Tables Vol C Tables 4.2.6.8 and 6.1.1.4'
B B 0.0013 0.0007 'International Tables Vol C Tables 4.2.6.8 and 6.1.1.4'
N N 0.0061 0.0033 'International Tables Vol C Tables 4.2.6.8 and 6.1.1.4'
O O 0.0106 0.0060 'International Tables Vol C Tables 4.2.6.8 and 6.1.1.4'
Cl Cl 0.1484 0.1585 'International Tables Vol C Tables 4.2.6.8 and 6.1.1.4'
Cu Cu 0.3201 1.2651 'International Tables Vol C Tables 4.2.6.8 and 6.1.1.4'

loop_
_geom_angle_atom_site_label_1
_geom_angle_atom_site_label_2
_geom_angle_atom_site_label_3
_geom_angle
_geom_angle_site_symmetry_1
_geom_angle_site_symmetry_3
_geom_angle_publ_flag
Cu3 Cl1 Cu1 72.36(2) . . ?
O3 Cu1 O4 93.53(9) . . ?
O3 Cu1 N2 171.69(10) . . ?
O4 Cu1 N2 89.40(10) . . ?
O3 Cu1 N1 95.16(10) . . ?
O4 Cu1 N1 163.11(10) . . ?
N2 Cu1 N1 80.13(11) . . ?
O3 Cu1 Cl1 91.15(7) . . ?
O4 Cu1 Cl1 79.18(6) . . ?
N2 Cu1 Cl1 97.05(8) . . ?
N1 Cu1 Cl1 115.04(8) . . ?
O3 Cu1 Cu3 66.89(6) . . ?
O4 Cu1 Cu3 41.87(6) . . ?
N2 Cu1 Cu3 119.69(8) . . ?
N1 Cu1 Cu3 154.61(8) . . ?
Cl1 Cu1 Cu3 50.968(19) . . ?
O4 Cu2 O1 92.92(9) . . ?
O4 Cu2 N4 171.94(10) . . ?
O1 Cu2 N4 90.47(11) . . ?
O4 Cu2 N5 93.16(10) . . ?
O1 Cu2 N5 152.13(10) . . ?
N4 Cu2 N5 80.51(11) . . ?
O4 Cu2 N6 93.07(9) . 5_665 ?
O1 Cu2 N6 97.37(10) . 5_665 ?
N4 Cu2 N6 93.76(10) . 5_665 ?
N5 Cu2 N6 109.42(10) . 5_665 ?
O2 Cu3 N8 171.48(10) . . ?
O2 Cu3 N7 92.70(9) . . ?
N8 Cu3 N7 80.57(10) . . ?
O2 Cu3 O4 96.21(9) . . ?
N8 Cu3 O4 86.42(10) . . ?
N7 Cu3 O4 144.12(9) . . ?
O2 Cu3 Cl1 96.66(7) . . ?
N8 Cu3 Cl1 91.71(8) . . ?
N7 Cu3 Cl1 130.82(7) . . ?
O4 Cu3 Cl1 82.54(6) . . ?
O2 Cu3 Cu1 125.40(6) . . ?
N8 Cu3 Cu1 61.05(7) . . ?
N7 Cu3 Cu1 141.61(7) . . ?
O4 Cu3 Cu1 39.98(6) . . ?
Cl1 Cu3 Cu1 56.67(2) . . ?
N2 O1 Cu2 115.30(18) . . ?
N5 O2 Cu3 111.33(17) . . ?
N8 O3 Cu1 110.27(17) . . ?
Cu2 O4 Cu1 111.19(10) . . ?
Cu2 O4 Cu3 107.05(10) . . ?
Cu1 O4 Cu3 98.15(10) . . ?
C1 N1 C5 119.4(3) . . ?
C1 N1 Cu1 126.5(2) . . ?
C5 N1 Cu1 113.9(2) . . ?
C6 N2 O1 120.4(3) . . ?
C6 N2 Cu1 117.2(2) . . ?
O1 N2 Cu1 122.35(19) . . ?
C7 N3 C11 119.0(4) . . ?
C12 N4 C16 119.2(3) . . ?
C12 N4 Cu2 126.7(3) . . ?
C16 N4 Cu2 113.9(2) . . ?
C17 N5 O2 119.1(3) . . ?
C17 N5 Cu2 116.4(2) . . ?
O2 N5 Cu2 124.45(19) . . ?
C27 N7 C23 119.6(3) . . ?
C27 N7 Cu3 113.83(19) . . ?
C23 N7 Cu3 126.2(2) . . ?
C28 N8 O3 120.8(3) . . ?
C28 N8 Cu3 117.5(2) . . ?
O3 N8 Cu3 121.65(19) . . ?
C33 N9 C29 119.1(3) . . ?
C60 N10 C59 120.3(6) . . ?
C60 N10 C58 122.8(6) . . ?
C59 N10 C58 115.5(7) . . ?
C63 N11 C61 119.3(6) . . ?
C63 N11 C62 121.8(5) . . ?
C61 N11 C62 118.4(5) . . ?
N1 C1 C2 122.4(3) . . ?
C3 C2 C1 118.4(3) . . ?
C2 C3 C4 119.6(3) . . ?
C5 C4 C3 119.4(3) . . ?
N1 C5 C4 120.7(3) . . ?
N1 C5 C6 114.3(3) . . ?
C4 C5 C6 124.9(3) . . ?
N2 C6 C5 113.9(3) . . ?
N2 C6 C7 121.9(3) . . ?
C5 C6 C7 124.2(3) . . ?
C8 C7 N3 123.2(3) . . ?
C8 C7 C6 117.1(3) . . ?
N3 C7 C6 119.6(3) . . ?
C7 C8 C9 116.5(4) . . ?
C8 C9 C10 123.9(4) . . ?
C11 C10 C9 118.7(4) . . ?
C10 C11 N3 118.6(4) . . ?
N4 C12 C13 121.9(4) . . ?
C14 C13 C12 119.1(4) . . ?
C13 C14 C15 119.5(4) . . ?
C14 C15 C16 119.0(4) . . ?
N4 C16 C15 121.3(3) . . ?
N4 C16 C17 114.4(3) . . ?
C15 C16 C17 124.3(3) . . ?
N5 C17 C16 114.1(3) . . ?
N5 C17 C18 124.4(3) . . ?
C16 C17 C18 121.0(3) . . ?
N7 C23 C24 122.1(3) . . ?
C23 C24 C25 118.4(3) . . ?
C24 C25 C26 120.0(3) . . ?
C25 C26 C27 119.0(3) . . ?
N7 C27 C26 120.9(3) . . ?
N7 C27 C28 114.8(3) . . ?
C26 C27 C28 124.3(3) . . ?
N8 C28 C29 123.8(3) . . ?
N8 C28 C27 112.8(3) . . ?
C29 C28 C27 123.4(3) . . ?
C30 C29 N9 122.7(3) . . ?
C30 C29 C28 116.4(3) . . ?
N9 C29 C28 120.8(3) . . ?
C31 C30 C29 117.0(3) . . ?
C30 C31 C32 123.8(3) . . ?
C31 C32 C33 118.6(3) . . ?
C32 C33 N9 118.7(3) . . ?
C39 C34 C35 114.8(3) . . ?
C39 C34 B1 120.3(3) . . ?
C35 C34 B1 124.8(3) . . ?
C36 C35 C34 122.7(3) . . ?
C37 C36 C35 120.6(3) . . ?
C36 C37 C38 118.2(3) . . ?
C39 C38 C37 120.4(3) . . ?
C38 C39 C34 123.3(3) . . ?
C45 C40 C41 115.2(3) . . ?
C45 C40 B1 124.0(3) . . ?
C41 C40 B1 120.5(3) . . ?
C42 C41 C40 123.3(3) . . ?
C43 C42 C41 119.6(3) . . ?
C44 C43 C42 118.9(3) . . ?
C43 C44 C45 120.5(3) . . ?
C40 C45 C44 122.5(3) . . ?
C47 C46 C51 114.4(3) . . ?
C47 C46 B1 123.7(3) . . ?
C51 C46 B1 121.5(3) . . ?
C48 C47 C46 123.0(3) . . ?
C49 C48 C47 120.6(4) . . ?
C50 C49 C48 119.1(4) . . ?
C49 C50 C51 120.0(4) . . ?
C50 C51 C46 122.9(4) . . ?
C57 C52 C53 115.2(3) . . ?
C57 C52 B1 123.4(3) . . ?
C53 C52 B1 121.1(3) . . ?
C54 C53 C52 123.1(3) . . ?
C53 C54 C55 119.7(3) . . ?
C56 C55 C54 119.0(3) . . ?
C55 C56 C57 120.3(3) . . ?
C52 C57 C56 122.6(3) . . ?
O5 C60 N10 127.5(7) . . ?
O6 C63 N11 122.2(7) . . ?
C46 B1 C52 112.4(3) . . ?
C46 B1 C40 103.8(2) . . ?
C52 B1 C40 112.7(3) . . ?
C46 B1 C34 111.2(3) . . ?
C52 B1 C34 105.0(2) . . ?
C40 B1 C34 112.0(3) . . ?
N6 C18 C19 122.5(3) . . ?
N6 C18 C17 118.2(3) . . ?
C19 C18 C17 119.2(3) . . ?
C18 C19 C20 119.2(3) . . ?
C21 C20 C19 118.6(3) . . ?
C20 C21 C22 119.2(3) . . ?
N6 C22 C21 123.2(3) . . ?
C18 N6 C22 117.2(3) . . ?
C18 N6 Cu2 128.9(2) . 5_665 ?
C22 N6 Cu2 113.6(2) . 5_665 ?

loop_
_geom_bond_atom_site_label_1
_geom_bond_atom_site_label_2
_geom_bond_distance
_geom_bond_site_symmetry_2
_geom_bond_publ_flag
Cl1 Cu3 2.4824(9) . ?
Cl1 Cu1 2.6700(9) . ?
Cu1 O3 1.942(2) . ?
Cu1 O4 1.977(2) . ?
Cu1 N2 1.980(3) . ?
Cu1 N1 1.987(3) . ?
Cu1 Cu3 3.0455(6) . ?
Cu2 O4 1.936(2) . ?
Cu2 O1 1.969(2) . ?
Cu2 N4 1.971(3) . ?
Cu2 N5 1.988(3) . ?
Cu2 N6 2.271(3) 5_665 ?
Cu3 O2 1.932(2) . ?
Cu3 N8 1.968(3) . ?
Cu3 N7 1.979(3) . ?
Cu3 O4 2.053(2) . ?
O1 N2 1.325(4) . ?
O2 N5 1.332(3) . ?
O3 N8 1.333(3) . ?
O5 C60 1.085(7) . ?
O6 C63 1.216(7) . ?
N1 C1 1.344(4) . ?
N1 C5 1.363(4) . ?
N2 C6 1.298(4) . ?
N3 C7 1.385(5) . ?
N3 C11 1.386(5) . ?
N4 C12 1.335(4) . ?
N4 C16 1.364(4) . ?
N5 C17 1.296(4) . ?
N7 C27 1.349(4) . ?
N7 C23 1.353(4) . ?
N8 C28 1.300(4) . ?
N9 C33 1.379(5) . ?
N9 C29 1.381(4) . ?
N10 C60 1.379(8) . ?
N10 C59 1.447(8) . ?
N10 C58 1.484(8) . ?
N11 C63 1.339(7) . ?
N11 C61 1.456(7) . ?
N11 C62 1.457(7) . ?
C1 C2 1.387(5) . ?
C2 C3 1.383(5) . ?
C3 C4 1.392(5) . ?
C4 C5 1.386(5) . ?
C5 C6 1.459(5) . ?
C6 C7 1.506(5) . ?
C7 C8 1.319(5) . ?
C8 C9 1.355(6) . ?
C9 C10 1.369(7) . ?
C10 C11 1.362(6) . ?
C12 C13 1.401(6) . ?
C13 C14 1.375(6) . ?
C14 C15 1.388(5) . ?
C15 C16 1.395(5) . ?
C16 C17 1.464(4) . ?
C17 C18 1.484(4) . ?
C23 C24 1.377(4) . ?
C24 C25 1.384(5) . ?
C25 C26 1.386(4) . ?
C26 C27 1.390(4) . ?
C27 C28 1.482(4) . ?
C28 C29 1.477(4) . ?
C29 C30 1.344(4) . ?
C30 C31 1.337(4) . ?
C31 C32 1.373(6) . ?
C32 C33 1.379(6) . ?
C34 C39 1.402(4) . ?
C34 C35 1.407(4) . ?
C34 B1 1.650(5) . ?
C35 C36 1.390(4) . ?
C36 C37 1.386(4) . ?
C37 C38 1.392(5) . ?
C38 C39 1.383(4) . ?
C40 C45 1.397(4) . ?
C40 C41 1.399(5) . ?
C40 B1 1.648(5) . ?
C41 C42 1.393(5) . ?
C42 C43 1.392(5) . ?
C43 C44 1.376(5) . ?
C44 C45 1.401(5) . ?
C46 C47 1.397(5) . ?
C46 C51 1.407(5) . ?
C46 B1 1.640(5) . ?
C47 C48 1.387(5) . ?
C48 C49 1.374(6) . ?
C49 C50 1.369(6) . ?
C50 C51 1.397(5) . ?
C52 C57 1.395(5) . ?
C52 C53 1.400(4) . ?
C52 B1 1.645(5) . ?
C53 C54 1.391(5) . ?
C54 C55 1.392(5) . ?
C55 C56 1.375(6) . ?
C56 C57 1.400(5) . ?
C18 N6 1.343(4) . ?
C18 C19 1.382(4) . ?
C19 C20 1.385(5) . ?
C20 C21 1.368(5) . ?
C21 C22 1.377(5) . ?
C22 N6 1.344(4) . ?
N6 Cu2 2.271(3) 5_665 ?
